data_4002286
loop_
_publ_author_name
'Vaqueiro, P.'
'Powell, A.V.'

_publ_section_title
;
 Structures and properties of new ordered defect phases in the vanadium
 chromium sulfide system
;
_journal_name_full 'Chemistry of Materials (1,1989-)'
_journal_page_first 2705
_journal_page_last 2714
_journal_volume 12
_journal_year 2000
_chemical_formula_sum 'Cr0.955 S2 V0.755'
_chemical_name_systematic '(V0.29 Cr0.42) (V0.465 Cr0.535) S2'
_space_group_IT_number 152
_symmetry_space_group_name_Hall 'P 31 2"'
_symmetry_space_group_name_H-M 'P 31 2 1'
_cell_angle_alpha 90
_cell_angle_beta 90
_cell_angle_gamma 120
_cell_formula_units_Z 12
_cell_length_a 6.85625
_cell_length_b 6.85625
_cell_length_c 17.2504
_cell_volume 702.268
_citation_journal_id_ASTM CMATEX
_cod_data_source_file Vaqueiro_CMATEX_2000_1043.cif
_cod_data_source_block Cr0.955S2V0.755
_cod_original_cell_volume 702.2683
_cod_database_code 4002286

loop_
_symmetry_equiv_pos_as_xyz
x,y,z
-y,x-y,z+1/3
-x+y,-x,z+2/3
y,x,-z
-x,-x+y,-z+1/3
x-y,-y,-z+2/3

loop_
_atom_site_label
_atom_site_type_symbol
_atom_site_fract_x
_atom_site_fract_y
_atom_site_fract_z
_atom_site_occupancy
_atom_site_U_iso_or_equiv
Cr4 Cr+2 0.479 0.486 0.1605 0.49 0.0
S2 S-2 0.336 0.167 0.2482 1 0.0
V1 V+2 0.513 0.496 0.3308 0.49 0.0
V5 V+2 0.487 0 0.8333 0.43 0.0
V4 V+2 0.015 0 0.8333 0.41 0.0
S4 S-2 0.159 0.827 0.0884 1 0.0
V2 V+2 0.019 0 0.3333 0.18 0.0
Cr3 Cr+2 0.492 0 0.3333 0.18 0.0
S1 S-2 0.166 0.334 0.0756 1 0.0
Cr5 Cr+2 0.015 0 0.8333 0.59 0.0
S3 S-2 0.664 0.328 0.0866 1 0.0
V3 V+2 0.479 0.486 0.1605 0.51 0.0
Cr1 Cr+2 0.513 0.496 0.3308 0.51 0.0
Cr2 Cr+2 0.019 0 0.3333 0.48 0.0
Cr6 Cr+2 0.487 0 0.8333 0.57 0.0
